data_4337480
loop_
_publ_author_name
'Chung, Ming-Yan'
'Lee, Chi-Shen'

_publ_section_title
;
 Ba3TM2Se9 (TM = Nb, Ta): synthesis and characterization of new
 polyselenides.
;
_journal_issue 1
_journal_name_full 'Inorganic chemistry'
_journal_page_first 80
_journal_page_last 84
_journal_paper_doi 10.1021/ic4013763
_journal_volume 53
_journal_year 2014
_chemical_formula_sum 'Ba3 Se9 Ta2'
_chemical_formula_weight 1484.56
_chemical_name_systematic
; 
 ? 
;
_space_group_IT_number 14
_symmetry_cell_setting monoclinic
_symmetry_space_group_name_Hall '-P 2ybc'
_symmetry_space_group_name_H-M 'P 1 21/c 1'
_atom_sites_solution_hydrogens none
_atom_sites_solution_primary direct
_atom_sites_solution_secondary difmap
_audit_creation_method SHELXL-97
_cell_angle_alpha 90.00
_cell_angle_beta 97.359(2)
_cell_angle_gamma 90.00
_cell_formula_units_Z 4
_cell_length_a 7.3579(8)
_cell_length_b 12.3741(14)
_cell_length_c 17.593(2)
_cell_measurement_reflns_used 7750
_cell_measurement_temperature 273(2)
_cell_measurement_theta_max 25.11
_cell_measurement_theta_min 2.02
_cell_volume 1588.6(3)
_computing_structure_refinement 'SHELXL-97 (Sheldrick, 2008)'
_computing_structure_solution 'SHELXS-97 (Sheldrick, 2008)'
_diffrn_ambient_temperature 273(2)
_diffrn_measured_fraction_theta_full 0.998
_diffrn_measured_fraction_theta_max 0.998
_diffrn_measurement_device_type CCD
_diffrn_measurement_method 'profile data from \q/2\q scans'
_diffrn_radiation_monochromator graphite
_diffrn_radiation_source 'fine-focus sealed tube'
_diffrn_radiation_type MoK\a
_diffrn_radiation_wavelength 0.71073
_diffrn_reflns_av_R_equivalents 0.0386
_diffrn_reflns_av_sigmaI/netI 0.0315
_diffrn_reflns_limit_h_max 8
_diffrn_reflns_limit_h_min -8
_diffrn_reflns_limit_k_max 14
_diffrn_reflns_limit_k_min -14
_diffrn_reflns_limit_l_max 20
_diffrn_reflns_limit_l_min -20
_diffrn_reflns_number 13765
_diffrn_reflns_theta_full 25.11
_diffrn_reflns_theta_max 25.11
_diffrn_reflns_theta_min 2.02
_exptl_absorpt_coefficient_mu 41.631
_exptl_absorpt_correction_T_max 0.189
_exptl_absorpt_correction_T_min 0.143
_exptl_absorpt_correction_type multi-scan
_exptl_crystal_colour black
_exptl_crystal_density_diffrn 6.207
_exptl_crystal_density_method 'not measured'
_exptl_crystal_description particle
_exptl_crystal_F_000 2480
_exptl_crystal_size_max 0.05
_exptl_crystal_size_mid 0.05
_exptl_crystal_size_min 0.04
_refine_diff_density_max 1.609
_refine_diff_density_min -2.483
_refine_diff_density_rms 0.501
_refine_ls_extinction_method none
_refine_ls_goodness_of_fit_ref 1.026
_refine_ls_hydrogen_treatment none
_refine_ls_matrix_type full
_refine_ls_number_parameters 127
_refine_ls_number_reflns 2825
_refine_ls_number_restraints 0
_refine_ls_restrained_S_all 1.026
_refine_ls_R_factor_all 0.0398
_refine_ls_R_factor_gt 0.0319
_refine_ls_shift/su_max 0.001
_refine_ls_shift/su_mean 0.000
_refine_ls_structure_factor_coef Fsqd
_refine_ls_weighting_details 'calc w=1/[\s^2^(Fo^2^)+(0.0520P)^2^+0.0000P] where P=(Fo^2^+2Fc^2^)/3'
_refine_ls_weighting_scheme calc
_refine_ls_wR_factor_gt 0.0837
_refine_ls_wR_factor_ref 0.0882
_reflns_number_gt 2326
_reflns_number_total 2825
_reflns_threshold_expression >2sigma(I)
_cod_data_source_file ic4013763_si_002.cif
_cod_data_source_block Ba3Ta2Se9
_cod_depositor_comments
;
The following automatic conversions were performed:

'_symmetry_cell_setting' tag value 'monoclnic' was replaced with
'monoclinic' value as specified in the replacement file
'/home/robertas/cod-tools/perl-scripts/inputs/replacement_values.lst'.

Automatic conversion script
Id: cif_fix_values 3143 2015-03-26 13:38:13Z robertas 
;
_cod_original_sg_symbol_H-M 'P 21/c'
_cod_database_code 4337480

loop_
_symmetry_equiv_pos_as_xyz
'x, y, z'
'-x, y+1/2, -z+1/2'
'-x, -y, -z'
'x, -y-1/2, z-1/2'

loop_
_atom_site_label
_atom_site_type_symbol
_atom_site_fract_x
_atom_site_fract_y
_atom_site_fract_z
_atom_site_U_iso_or_equiv
_atom_site_adp_type
_atom_site_occupancy
_atom_site_symmetry_multiplicity
_atom_site_calc_flag
Ta1 Ta 0.21961(5) 0.05646(3) 0.35052(2) 0.01754(14) Uani 1 1 d
Ta2 Ta 0.27467(5) 0.06564(3) 0.15388(2) 0.01827(14) Uani 1 1 d
Ba1 Ba -0.23771(8) -0.08869(5) 0.41604(3) 0.02761(17) Uani 1 1 d
Ba2 Ba -0.24603(7) 0.24163(5) 0.25275(3) 0.02558(18) Uani 1 1 d
Ba3 Ba 0.24486(9) 0.42968(5) 0.42034(4) 0.03503(19) Uani 1 1 d
Se1 Se 0.25597(12) 0.22949(8) 0.25883(6) 0.0271(3) Uani 1 1 d
Se2 Se 0.49523(13) 0.15784(8) 0.08498(6) 0.0253(2) Uani 1 1 d
Se3 Se 0.49155(12) -0.01774(7) 0.25960(6) 0.0216(2) Uani 1 1 d
Se4 Se 0.31268(13) -0.08383(7) 0.43979(6) 0.0253(2) Uani 1 1 d
Se5 Se -0.00172(12) -0.02503(7) 0.24893(5) 0.0218(2) Uani 1 1 d
Se6 Se -0.00222(13) 0.15213(8) 0.41799(5) 0.0251(2) Uani 1 1 d
Se7 Se 0.01056(12) 0.19019(7) 0.11535(6) 0.0239(2) Uani 1 1 d
Se8 Se 0.46749(13) 0.20447(8) 0.38209(6) 0.0271(2) Uani 1 1 d
Se9 Se 0.20224(14) -0.08677(7) 0.07114(6) 0.0266(2) Uani 1 1 d

loop_
_atom_site_aniso_label
_atom_site_aniso_U_11
_atom_site_aniso_U_22
_atom_site_aniso_U_33
_atom_site_aniso_U_23
_atom_site_aniso_U_13
_atom_site_aniso_U_12
Ta1 0.0177(2) 0.0205(2) 0.0135(2) 0.00010(14) -0.00134(16) -0.00156(14)
Ta2 0.0194(2) 0.0209(2) 0.0132(2) 0.00055(14) -0.00301(16) 0.00100(14)
Ba1 0.0297(4) 0.0316(3) 0.0194(4) -0.0009(2) -0.0052(3) 0.0013(3)
Ba2 0.0252(4) 0.0253(3) 0.0258(4) 0.0002(2) 0.0016(3) -0.0005(2)
Ba3 0.0382(4) 0.0396(4) 0.0232(4) -0.0046(3) -0.0118(3) 0.0066(3)
Se1 0.0329(6) 0.0145(5) 0.0359(7) 0.0022(4) 0.0126(5) 0.0013(3)
Se2 0.0246(5) 0.0314(5) 0.0195(6) 0.0027(4) 0.0014(4) -0.0059(4)
Se3 0.0211(5) 0.0241(5) 0.0181(5) 0.0018(4) -0.0039(4) 0.0058(4)
Se4 0.0296(6) 0.0234(5) 0.0224(5) 0.0049(4) 0.0013(4) 0.0037(4)
Se5 0.0215(5) 0.0237(5) 0.0181(5) -0.0018(4) -0.0047(4) -0.0049(4)
Se6 0.0257(5) 0.0320(5) 0.0176(5) 0.0000(4) 0.0020(4) 0.0091(4)
Se7 0.0232(5) 0.0248(5) 0.0221(5) 0.0056(4) -0.0032(4) 0.0051(4)
Se8 0.0255(5) 0.0306(5) 0.0241(6) -0.0101(4) -0.0011(4) -0.0100(4)
Se9 0.0365(6) 0.0208(5) 0.0219(6) -0.0043(4) 0.0006(4) 0.0001(4)

loop_
_atom_type_symbol
_atom_type_description
_atom_type_scat_dispersion_real
_atom_type_scat_dispersion_imag
_atom_type_scat_source
Se Se -0.0929 2.2259 'International Tables Vol C Tables 4.2.6.8 and 6.1.1.4'
Ba Ba -0.3244 2.2819 'International Tables Vol C Tables 4.2.6.8 and 6.1.1.4'
Ta Ta -0.7052 6.5227 'International Tables Vol C Tables 4.2.6.8 and 6.1.1.4'

loop_
_geom_angle_atom_site_label_1
_geom_angle_atom_site_label_2
_geom_angle_atom_site_label_3
_geom_angle
_geom_angle_site_symmetry_1
_geom_angle_site_symmetry_3
Se4 Ta1 Se6 100.74(4) . .
Se4 Ta1 Se5 106.64(4) . .
Se6 Ta1 Se5 97.45(3) . .
Se4 Ta1 Se8 103.80(4) . .
Se6 Ta1 Se8 92.81(3) . .
Se5 Ta1 Se8 145.31(4) . .
Se4 Ta1 Se1 157.64(3) . .
Se6 Ta1 Se1 91.68(3) . .
Se5 Ta1 Se1 89.89(3) . .
Se8 Ta1 Se1 56.65(3) . .
Se4 Ta1 Se3 88.41(3) . .
Se6 Ta1 Se3 169.48(3) . .
Se5 Ta1 Se3 84.74(3) . .
Se8 Ta1 Se3 79.85(3) . .
Se1 Ta1 Se3 78.01(3) . .
Se9 Ta2 Se2 100.19(4) . .
Se9 Ta2 Se7 102.42(4) . .
Se2 Ta2 Se7 96.93(3) . .
Se9 Ta2 Se3 101.36(3) . .
Se2 Ta2 Se3 99.24(3) . .
Se7 Ta2 Se3 148.25(4) . .
Se9 Ta2 Se1 163.25(3) . .
Se2 Ta2 Se1 94.74(3) . .
Se7 Ta2 Se1 67.99(3) . .
Se3 Ta2 Se1 83.55(3) . .
Se9 Ta2 Se5 86.03(3) . .
Se2 Ta2 Se5 173.53(3) . .
Se7 Ta2 Se5 79.85(3) . .
Se3 Ta2 Se5 81.14(3) . .
Se1 Ta2 Se5 78.87(3) . .
Se9 Ta2 Ba3 54.71(3) . 4_565
Se2 Ta2 Ba3 56.31(3) . 4_565
Se7 Ta2 Ba3 77.25(3) . 4_565
Se3 Ta2 Ba3 134.22(3) . 4_565
Se1 Ta2 Ba3 131.44(3) . 4_565
Se5 Ta2 Ba3 127.64(2) . 4_565
Se7 Ba1 Se3 110.26(3) 2_545 1_455
Se7 Ba1 Se6 74.07(3) 2_545 3_556
Se3 Ba1 Se6 174.58(3) 1_455 3_556
Se7 Ba1 Se4 124.10(3) 2_545 1_455
Se3 Ba1 Se4 66.66(3) 1_455 1_455
Se6 Ba1 Se4 108.34(3) 3_556 1_455
Se7 Ba1 Se4 141.15(3) 2_545 3_556
Se3 Ba1 Se4 108.38(3) 1_455 3_556
Se6 Ba1 Se4 67.12(3) 3_556 3_556
Se4 Ba1 Se4 69.14(3) 1_455 3_556
Se7 Ba1 Se6 117.09(3) 2_545 .
Se3 Ba1 Se6 91.56(3) 1_455 .
Se6 Ba1 Se6 89.18(3) 3_556 .
Se4 Ba1 Se6 118.77(3) 1_455 .
Se4 Ba1 Se6 65.20(3) 3_556 .
Se7 Ba1 Se2 63.94(2) 2_545 2_545
Se3 Ba1 Se2 88.11(3) 1_455 2_545
Se6 Ba1 Se2 91.06(3) 3_556 2_545
Se4 Ba1 Se2 60.21(2) 1_455 2_545
Se4 Ba1 Se2 113.98(3) 3_556 2_545
Se6 Ba1 Se2 178.96(3) . 2_545
Se7 Ba1 Se5 75.08(3) 2_545 .
Se3 Ba1 Se5 64.79(3) 1_455 .
Se6 Ba1 Se5 120.15(3) 3_556 .
Se4 Ba1 Se5 131.44(3) 1_455 .
Se4 Ba1 Se5 126.61(3) 3_556 .
Se6 Ba1 Se5 62.31(2) . .
Se2 Ba1 Se5 118.38(3) 2_545 .
Se7 Ba1 Se1 48.52(2) 2_545 2_545
Se3 Ba1 Se1 61.82(2) 1_455 2_545
Se6 Ba1 Se1 122.26(3) 3_556 2_545
Se4 Ba1 Se1 100.17(3) 1_455 2_545
Se4 Ba1 Se1 168.38(3) 3_556 2_545
Se6 Ba1 Se1 119.06(3) . 2_545
Se2 Ba1 Se1 61.61(2) 2_545 2_545
Se5 Ba1 Se1 56.78(2) . 2_545
Se7 Ba1 Ba1 97.90(2) 2_545 3_556
Se3 Ba1 Ba1 134.75(3) 1_455 3_556
Se6 Ba1 Ba1 45.74(2) 3_556 3_556
Se4 Ba1 Ba1 124.13(3) 1_455 3_556
Se4 Ba1 Ba1 55.41(2) 3_556 3_556
Se6 Ba1 Ba1 43.435(19) . 3_556
Se2 Ba1 Ba1 136.79(3) 2_545 3_556
Se5 Ba1 Ba1 90.72(2) . 3_556
Se1 Ba1 Ba1 135.64(3) 2_545 3_556
Se7 Ba2 Se8 160.52(3) . 1_455
Se7 Ba2 Se6 105.88(3) . .
Se8 Ba2 Se6 71.41(3) 1_455 .
Se7 Ba2 Se5 78.56(3) . 2
Se8 Ba2 Se5 120.55(3) 1_455 2
Se6 Ba2 Se5 93.38(3) . 2
Se7 Ba2 Se2 67.84(3) . 1_455
Se8 Ba2 Se2 102.39(3) 1_455 1_455
Se6 Ba2 Se2 143.53(3) . 1_455
Se5 Ba2 Se2 118.80(3) 2 1_455
Se7 Ba2 Se3 117.33(3) . 2
Se8 Ba2 Se3 77.95(3) 1_455 2
Se6 Ba2 Se3 123.07(3) . 2
Se5 Ba2 Se3 63.19(3) 2 2
Se2 Ba2 Se3 88.77(3) 1_455 2
Se7 Ba2 Se1 132.48(3) . 1_455
Se8 Ba2 Se1 41.78(2) 1_455 1_455
Se6 Ba2 Se1 112.32(3) . 1_455
Se5 Ba2 Se1 124.66(3) 2 1_455
Se2 Ba2 Se1 64.64(2) 1_455 1_455
Se3 Ba2 Se1 61.68(2) 2 1_455
Se7 Ba2 Se1 49.51(2) . .
Se8 Ba2 Se1 134.05(3) 1_455 .
Se6 Ba2 Se1 62.92(2) . .
Se5 Ba2 Se1 60.05(2) 2 .
Se2 Ba2 Se1 116.91(3) 1_455 .
Se3 Ba2 Se1 123.22(3) 2 .
Se1 Ba2 Se1 174.28(3) 1_455 .
Se7 Ba2 Se9 135.84(3) . 2
Se8 Ba2 Se9 60.40(2) 1_455 2
Se6 Ba2 Se9 59.74(2) . 2
Se5 Ba2 Se9 62.44(2) 2 2
Se2 Ba2 Se9 149.02(3) 1_455 2
Se3 Ba2 Se9 63.50(2) 2 2
Se1 Ba2 Se9 88.83(3) 1_455 2
Se1 Ba2 Se9 91.11(3) . 2
Se7 Ba2 Se3 101.69(3) . 1_455
Se8 Ba2 Se3 59.09(2) 1_455 1_455
Se6 Ba2 Se3 84.91(3) . 1_455
Se5 Ba2 Se3 178.28(3) 2 1_455
Se2 Ba2 Se3 62.76(2) 1_455 1_455
Se3 Ba2 Se3 117.969(15) 2 1_455
Se1 Ba2 Se3 56.40(2) 1_455 1_455
Se1 Ba2 Se3 118.81(3) . 1_455
Se9 Ba2 Se3 116.69(3) 2 1_455
Se7 Ba2 Se5 60.02(2) . .
Se8 Ba2 Se5 103.72(3) 1_455 .
Se6 Ba2 Se5 61.88(2) . .
Se5 Ba2 Se5 118.968(15) 2 .
Se2 Ba2 Se5 86.21(3) 1_455 .
Se3 Ba2 Se5 174.95(3) 2 .
Se1 Ba2 Se5 116.37(3) 1_455 .
Se1 Ba2 Se5 59.02(2) . .
Se9 Ba2 Se5 121.51(3) 2 .
Se3 Ba2 Se5 59.99(2) 1_455 .
Se9 Ba3 Se5 68.12(3) 2 2
Se9 Ba3 Se9 78.76(3) 2 4_566
Se5 Ba3 Se9 121.36(3) 2 4_566
Se9 Ba3 Se8 118.16(3) 2 .
Se5 Ba3 Se8 100.47(3) 2 .
Se9 Ba3 Se8 138.07(3) 4_566 .
Se9 Ba3 Se2 111.94(3) 2 4_566
Se5 Ba3 Se2 171.03(3) 2 4_566
Se9 Ba3 Se2 66.70(3) 4_566 4_566
Se8 Ba3 Se2 71.37(3) . 4_566
Se9 Ba3 Se2 127.82(3) 2 2_655
Se5 Ba3 Se2 94.31(3) 2 2_655
Se9 Ba3 Se2 69.54(3) 4_566 2_655
Se8 Ba3 Se2 113.12(3) . 2_655
Se2 Ba3 Se2 92.43(3) 4_566 2_655
Se9 Ba3 Se7 65.24(2) 2 2
Se5 Ba3 Se7 60.19(2) 2 2
Se9 Ba3 Se7 62.31(3) 4_566 2
Se8 Ba3 Se7 158.76(3) . 2
Se2 Ba3 Se7 128.46(3) 4_566 2
Se2 Ba3 Se7 63.56(2) 2_655 2
Se9 Ba3 Se1 96.36(3) 2 .
Se5 Ba3 Se1 59.81(2) 2 .
Se9 Ba3 Se1 173.41(3) 4_566 .
Se8 Ba3 Se1 40.89(2) . .
Se2 Ba3 Se1 111.70(3) 4_566 .
Se2 Ba3 Se1 117.06(3) 2_655 .
Se7 Ba3 Se1 119.81(3) 2 .
Se9 Ba3 Ta2 83.19(2) 2 4_566
Se5 Ba3 Ta2 148.53(3) 2 4_566
Se9 Ba3 Ta2 35.963(18) 4_566 4_566
Se8 Ba3 Ta2 104.45(2) . 4_566
Se2 Ba3 Ta2 36.447(18) 4_566 4_566
Se2 Ba3 Ta2 93.31(2) 2_655 4_566
Se7 Ba3 Ta2 96.75(2) 2 4_566
Se1 Ba3 Ta2 139.62(2) . 4_566
Se9 Ba3 Ba3 135.52(3) 2 3_666
Se5 Ba3 Ba3 140.06(3) 2 3_666
Se9 Ba3 Ba3 57.43(2) 4_566 3_666
Se8 Ba3 Ba3 93.09(3) . 3_666
Se2 Ba3 Ba3 46.33(2) 4_566 3_666
Se2 Ba3 Ba3 46.10(2) 2_655 3_666
Se7 Ba3 Ba3 97.25(2) 2 3_666
Se1 Ba3 Ba3 126.59(3) . 3_666
Ta2 Ba3 Ba3 57.430(15) 4_566 3_666
Se8 Se1 Ta1 59.27(3) . .
Se8 Se1 Ta2 114.04(4) . .
Ta1 Se1 Ta2 80.51(3) . .
Se8 Se1 Ba2 61.51(3) . 1_655
Ta1 Se1 Ba2 102.92(3) . 1_655
Ta2 Se1 Ba2 82.84(2) . 1_655
Se8 Se1 Ba2 122.42(4) . .
Ta1 Se1 Ba2 82.80(2) . .
Ta2 Se1 Ba2 98.42(3) . .
Ba2 Se1 Ba2 174.28(3) 1_655 .
Se8 Se1 Ba3 60.27(3) . .
Ta1 Se1 Ba3 93.27(3) . .
Ta2 Se1 Ba3 173.38(4) . .
Ba2 Se1 Ba3 96.46(3) 1_655 .
Ba2 Se1 Ba3 82.93(2) . .
Se8 Se1 Ba1 136.31(4) . 2
Ta1 Se1 Ba1 162.21(4) . 2
Ta2 Se1 Ba1 83.85(3) . 2
Ba2 Se1 Ba1 83.36(2) 1_655 2
Ba2 Se1 Ba1 91.20(2) . 2
Ba3 Se1 Ba1 102.64(3) . 2
Ta2 Se2 Ba3 87.24(3) . 4_565
Ta2 Se2 Ba3 92.15(3) . 2_645
Ba3 Se2 Ba3 87.57(3) 4_565 2_645
Ta2 Se2 Ba2 92.57(3) . 1_655
Ba3 Se2 Ba2 178.82(4) 4_565 1_655
Ba3 Se2 Ba2 91.27(3) 2_645 1_655
Ta2 Se2 Ba1 91.51(3) . 2
Ba3 Se2 Ba1 92.58(3) 4_565 2
Ba3 Se2 Ba1 176.33(3) 2_645 2
Ba2 Se2 Ba1 88.59(3) 1_655 2
Ta2 Se3 Ta1 81.90(3) . .
Ta2 Se3 Ba1 169.83(4) . 1_655
Ta1 Se3 Ba1 90.56(3) . 1_655
Ta2 Se3 Ba2 91.71(3) . 2_545
Ta1 Se3 Ba2 85.12(3) . 2_545
Ba1 Se3 Ba2 94.45(3) 1_655 2_545
Ta2 Se3 Ba2 84.59(3) . 1_655
Ta1 Se3 Ba2 98.20(3) . 1_655
Ba1 Se3 Ba2 89.78(3) 1_655 1_655
Ba2 Se3 Ba2 174.61(3) 2_545 1_655
Ta1 Se4 Ba1 97.73(3) . 1_655
Ta1 Se4 Ba1 88.51(3) . 3_556
Ba1 Se4 Ba1 110.86(3) 1_655 3_556
Ta1 Se5 Ta2 79.65(3) . .
Ta1 Se5 Ba3 161.16(4) . 2_545
Ta2 Se5 Ba3 83.65(3) . 2_545
Ta1 Se5 Ba2 92.76(3) . 2_545
Ta2 Se5 Ba2 84.90(3) . 2_545
Ba3 Se5 Ba2 94.38(3) 2_545 2_545
Ta1 Se5 Ba1 81.06(3) . .
Ta2 Se5 Ba1 160.64(3) . .
Ba3 Se5 Ba1 115.13(3) 2_545 .
Ba2 Se5 Ba1 97.62(3) 2_545 .
Ta1 Se5 Ba2 84.34(3) . .
Ta2 Se5 Ba2 92.37(3) . .
Ba3 Se5 Ba2 87.72(3) 2_545 .
Ba2 Se5 Ba2 176.34(3) 2_545 .
Ba1 Se5 Ba2 84.16(2) . .
Ta1 Se6 Ba1 89.98(3) . 3_556
Ta1 Se6 Ba2 93.13(3) . .
Ba1 Se6 Ba2 174.69(4) 3_556 .
Ta1 Se6 Ba1 86.70(3) . .
Ba1 Se6 Ba1 90.82(3) 3_556 .
Ba2 Se6 Ba1 93.65(3) . .
Ta2 Se7 Ba1 99.44(3) . 2
Ta2 Se7 Ba2 114.55(4) . .
Ba1 Se7 Ba2 108.17(3) 2 .
Ta2 Se7 Ba3 82.59(3) . 2_545
Ba1 Se7 Ba3 160.56(4) 2 2_545
Ba2 Se7 Ba3 88.11(3) . 2_545
Se1 Se8 Ta1 64.08(3) . .
Se1 Se8 Ba2 76.71(3) . 1_655
Ta1 Se8 Ba2 116.17(4) . 1_655
Se1 Se8 Ba3 78.84(4) . .
Ta1 Se8 Ba3 106.40(3) . .
Ba2 Se8 Ba3 113.09(3) 1_655 .
Ta2 Se9 Ba3 93.95(3) . 2_545
Ta2 Se9 Ba3 89.33(3) . 4_565
Ba3 Se9 Ba3 101.24(3) 2_545 4_565
Ta2 Se9 Ba2 87.41(3) . 2_545
Ba3 Se9 Ba2 88.75(3) 2_545 2_545
Ba3 Se9 Ba2 169.69(4) 4_565 2_545

loop_
_geom_bond_atom_site_label_1
_geom_bond_atom_site_label_2
_geom_bond_distance
_geom_bond_site_symmetry_2
Ta1 Se4 2.3819(10) .
Ta1 Se6 2.4436(10) .
Ta1 Se5 2.4734(10) .
Ta1 Se8 2.5942(10) .
Ta1 Se1 2.7145(10) .
Ta1 Se3 2.8679(10) .
Ta2 Se9 2.4002(10) .
Ta2 Se2 2.4308(10) .
Ta2 Se7 2.5047(9) .
Ta2 Se3 2.5119(10) .
Ta2 Se1 2.7575(11) .
Ta2 Se5 3.0103(10) .
Ta2 Ba3 4.0868(9) 4_565
Ba1 Se7 3.2896(11) 2_545
Ba1 Se3 3.3031(11) 1_455
Ba1 Se6 3.3072(12) 3_556
Ba1 Se4 3.3877(12) 1_455
Ba1 Se4 3.4137(12) 3_556
Ba1 Se6 3.4450(12) .
Ba1 Se2 3.6632(12) 2_545
Ba1 Se5 3.6861(12) .
Ba1 Se1 3.7999(12) 2_545
Ba1 Ba1 4.8097(12) 3_556
Ba2 Se7 3.3139(11) .
Ba2 Se8 3.3259(12) 1_455
Ba2 Se6 3.4001(11) .
Ba2 Se5 3.4168(11) 2
Ba2 Se2 3.4599(11) 1_455
Ba2 Se3 3.4751(11) 2
Ba2 Se1 3.6825(10) 1_455
Ba2 Se1 3.6846(10) .
Ba2 Se9 3.7358(12) 2
Ba2 Se3 3.7554(11) 1_455
Ba2 Se5 3.7623(12) .
Ba3 Se9 3.3185(13) 2
Ba3 Se5 3.3193(12) 2
Ba3 Se9 3.3360(12) 4_566
Ba3 Se8 3.3444(12) .
Ba3 Se2 3.4044(12) 4_566
Ba3 Se2 3.4181(12) 2_655
Ba3 Se7 3.7437(12) 2
Ba3 Se1 3.7784(12) .
Ba3 Ta2 4.0869(9) 4_566
Ba3 Ba3 4.7208(13) 3_666
Se1 Se8 2.5210(14) .
Se1 Ba2 3.6825(10) 1_655
Se1 Ba1 3.8000(12) 2
Se2 Ba3 3.4044(12) 4_565
Se2 Ba3 3.4181(12) 2_645
Se2 Ba2 3.4599(11) 1_655
Se2 Ba1 3.6632(12) 2
Se3 Ba1 3.3031(11) 1_655
Se3 Ba2 3.4751(11) 2_545
Se3 Ba2 3.7554(11) 1_655
Se4 Ba1 3.3876(12) 1_655
Se4 Ba1 3.4137(12) 3_556
Se5 Ba3 3.3193(12) 2_545
Se5 Ba2 3.4168(11) 2_545
Se6 Ba1 3.3072(12) 3_556
Se7 Ba1 3.2896(11) 2
Se7 Ba3 3.7437(12) 2_545
Se8 Ba2 3.3259(12) 1_655
Se9 Ba3 3.3184(13) 2_545
Se9 Ba3 3.3360(12) 4_565
Se9 Ba2 3.7359(12) 2_545
